data_4029588
loop_
_publ_author_name
'Mishra, Kunj B.'
'Tiwari, Vinod K.'

_publ_section_title
;
 Click chemistry inspired synthesis of morpholine-fused triazoles.
;
_journal_issue 12
_journal_name_full 'The Journal of organic chemistry'
_journal_page_first 5752
_journal_page_last 5762
_journal_paper_doi 10.1021/jo500890w
_journal_volume 79
_journal_year 2014
_chemical_formula_sum 'C14 H14 N6 O'
_chemical_formula_weight 282.31
_chemical_name_systematic
;
 ?
;
_space_group_IT_number 7
_symmetry_cell_setting monoclinic
_symmetry_space_group_name_Hall 'P -2yc'
_symmetry_space_group_name_H-M 'P 1 c 1'
_atom_sites_solution_hydrogens geom
_atom_sites_solution_primary direct
_atom_sites_solution_secondary difmap
_audit_creation_method SHELXL-97
_cell_angle_alpha 90.00
_cell_angle_beta 104.700(14)
_cell_angle_gamma 90.00
_cell_formula_units_Z 2
_cell_length_a 10.7516(16)
_cell_length_b 5.7473(7)
_cell_length_c 11.2884(11)
_cell_measurement_temperature 293(2)
_cell_volume 674.71(15)
_computing_structure_refinement 'SHELXL-97 (Sheldrick, 1997)'
_diffrn_ambient_temperature 293(2)
_diffrn_measured_fraction_theta_full 25.24
_diffrn_measured_fraction_theta_max 25.24
_diffrn_radiation_monochromator graphite
_diffrn_radiation_source 'fine-focus sealed tube'
_diffrn_radiation_type MoK\a
_diffrn_radiation_wavelength 0.71073
_diffrn_reflns_av_R_equivalents 0.0225
_diffrn_reflns_av_sigmaI/netI 0.0660
_diffrn_reflns_limit_h_max 14
_diffrn_reflns_limit_h_min -14
_diffrn_reflns_limit_k_max 6
_diffrn_reflns_limit_k_min -7
_diffrn_reflns_limit_l_max 15
_diffrn_reflns_limit_l_min -14
_diffrn_reflns_number 2836
_diffrn_reflns_theta_full 28.62
_diffrn_reflns_theta_max 28.62
_diffrn_reflns_theta_min 3.73
_exptl_absorpt_coefficient_mu 0.095
_exptl_absorpt_correction_T_max 0.989
_exptl_absorpt_correction_T_min 0.985
_exptl_absorpt_correction_type multi-scan
_exptl_crystal_density_diffrn 1.390
_exptl_crystal_density_method 'not measured'
_exptl_crystal_F_000 296
_exptl_crystal_size_max 0.16
_exptl_crystal_size_mid 0.14
_exptl_crystal_size_min 0.12
_refine_diff_density_max 0.173
_refine_diff_density_min -0.176
_refine_diff_density_rms 0.042
_refine_ls_abs_structure_details 'Flack H D (1983), Acta Cryst. A39, 876-881'
_refine_ls_abs_structure_Flack -5(3)
_refine_ls_extinction_method none
_refine_ls_goodness_of_fit_ref 0.985
_refine_ls_hydrogen_treatment mixed
_refine_ls_matrix_type full
_refine_ls_number_parameters 202
_refine_ls_number_reflns 2304
_refine_ls_number_restraints 2
_refine_ls_restrained_S_all 0.985
_refine_ls_R_factor_all 0.1105
_refine_ls_R_factor_gt 0.0602
_refine_ls_shift/su_max 0.003
_refine_ls_shift/su_mean 0.000
_refine_ls_structure_factor_coef Fsqd
_refine_ls_weighting_details 'calc w=1/[\s^2^(Fo^2^)+(0.0538P)^2^+0.0000P] where P=(Fo^2^+2Fc^2^)/3'
_refine_ls_weighting_scheme calc
_refine_ls_wR_factor_gt 0.1188
_refine_ls_wR_factor_ref 0.1462
_reflns_number_gt 1351
_reflns_number_total 2304
_reflns_threshold_expression >2sigma(I)
_cod_data_source_file jo500890w_si_002.cif
_cod_data_source_block shelxl-2
_cod_depositor_comments 'Adding full bibliography for 4029587--4029590.cif.'
_cod_original_sg_symbol_H-M 'P c'
_cod_database_code 4029588

loop_
_symmetry_equiv_pos_as_xyz
'x, y, z'
'x, -y, z+1/2'

loop_
_atom_site_label
_atom_site_type_symbol
_atom_site_fract_x
_atom_site_fract_y
_atom_site_fract_z
_atom_site_U_iso_or_equiv
_atom_site_adp_type
_atom_site_occupancy
_atom_site_symmetry_multiplicity
_atom_site_calc_flag
_atom_site_refinement_flags
O1 O 0.2076(3) 0.5048(6) 0.7559(3) 0.0545(9) Uani 1 1 d .
C13 C 0.0944(5) 0.8534(9) 0.7866(4) 0.0501(12) Uani 1 1 d .
N3 N 0.4426(4) 0.2656(8) 0.8185(3) 0.0546(10) Uani 1 1 d .
N1 N 0.5003(4) 0.0476(7) 0.6879(4) 0.0659(13) Uani 1 1 d .
N4 N 0.1360(4) 0.8074(7) 0.9089(3) 0.0512(10) Uani 1 1 d .
N2 N 0.4276(5) 0.0555(8) 0.7692(4) 0.0696(13) Uani 1 1 d .
N5 N 0.0841(5) 0.9623(9) 0.9728(4) 0.0676(13) Uani 1 1 d .
N6 N 0.0125(5) 1.1024(10) 0.8959(4) 0.0730(14) Uani 1 1 d .
C10 C 0.2953(5) 0.5483(9) 0.8719(4) 0.0488(12) Uani 1 1 d .
C8 C 0.5258(5) 0.3969(9) 0.7754(5) 0.0553(12) Uani 1 1 d .
C12 C 0.1465(5) 0.7090(10) 0.7009(4) 0.0557(14) Uani 1 1 d .
H12A H 0.0767 0.6666 0.6313 0.067 Uiso 1 1 calc R
H12B H 0.2076 0.8008 0.6707 0.067 Uiso 1 1 calc R
C6 C 0.6492(5) 0.3076(9) 0.6119(4) 0.0525(12) Uani 1 1 d .
C9 C 0.3710(5) 0.3316(9) 0.9096(4) 0.0617(13) Uani 1 1 d .
H9A H 0.4312 0.3556 0.9886 0.074 Uiso 1 1 calc R
H9B H 0.3135 0.2062 0.9178 0.074 Uiso 1 1 calc R
C7 C 0.5598(5) 0.2561(9) 0.6909(4) 0.0521(12) Uani 1 1 d .
C11 C 0.2198(5) 0.6212(11) 0.9618(4) 0.0603(14) Uani 1 1 d .
H11A H 0.1700 0.4909 0.9794 0.072 Uiso 1 1 calc R
H11B H 0.2779 0.6717 1.0379 0.072 Uiso 1 1 calc R
C14 C 0.0158(6) 1.0416(10) 0.7790(5) 0.0638(15) Uani 1 1 d .
C2 C 0.7541(5) 0.1849(11) 0.4575(5) 0.0665(15) Uani 1 1 d .
H2 H 0.7681 0.0729 0.4029 0.080 Uiso 1 1 calc R
C5 C 0.7141(5) 0.5147(9) 0.6207(5) 0.0606(14) Uani 1 1 d .
H5 H 0.7022 0.6258 0.6766 0.073 Uiso 1 1 calc R
C3 C 0.8171(5) 0.3909(12) 0.4668(5) 0.0680(16) Uani 1 1 d .
H3 H 0.8741 0.4180 0.4186 0.082 Uiso 1 1 calc R
C1 C 0.6684(5) 0.1390(9) 0.5288(5) 0.0620(14) Uani 1 1 d .
H1 H 0.6246 -0.0018 0.5212 0.074 Uiso 1 1 calc R
C4 C 0.7981(5) 0.5623(11) 0.5471(5) 0.0692(16) Uani 1 1 d .
H4 H 0.8400 0.7049 0.5519 0.083 Uiso 1 1 calc R
H10 H 0.347(4) 0.686(8) 0.861(4) 0.051(13) Uiso 1 1 d .
H8 H 0.547(3) 0.566(7) 0.806(3) 0.033(10) Uiso 1 1 d .
H14 H -0.025(8) 1.146(13) 0.703(6) 0.14(3) Uiso 1 1 d .

loop_
_atom_site_aniso_label
_atom_site_aniso_U_11
_atom_site_aniso_U_22
_atom_site_aniso_U_33
_atom_site_aniso_U_23
_atom_site_aniso_U_13
_atom_site_aniso_U_12
O1 0.062(2) 0.068(2) 0.0322(16) 0.0001(16) 0.0096(15) 0.0009(18)
C13 0.049(3) 0.068(4) 0.035(2) -0.006(2) 0.013(2) -0.002(3)
N3 0.052(3) 0.052(3) 0.057(2) 0.006(2) 0.009(2) 0.002(2)
N1 0.068(3) 0.055(3) 0.078(3) -0.008(2) 0.024(3) -0.011(2)
N4 0.054(3) 0.068(3) 0.034(2) -0.008(2) 0.0146(18) -0.004(2)
N2 0.077(3) 0.051(3) 0.083(3) 0.002(2) 0.024(3) -0.011(3)
N5 0.071(3) 0.085(4) 0.052(3) -0.023(3) 0.026(3) -0.014(3)
N6 0.069(3) 0.086(4) 0.071(3) -0.023(3) 0.029(3) -0.008(3)
C10 0.056(3) 0.054(3) 0.033(2) -0.001(2) 0.005(2) -0.006(3)
C8 0.055(3) 0.046(3) 0.060(3) -0.002(3) 0.007(3) -0.012(3)
C12 0.054(3) 0.082(4) 0.031(2) 0.002(2) 0.010(2) 0.007(3)
C6 0.046(3) 0.051(3) 0.055(3) -0.001(3) 0.002(2) 0.007(3)
C9 0.063(3) 0.067(3) 0.055(3) 0.013(3) 0.013(3) -0.001(3)
C7 0.044(3) 0.046(3) 0.058(3) 0.003(2) -0.002(2) -0.001(2)
C11 0.068(3) 0.080(4) 0.033(2) 0.001(2) 0.012(2) -0.009(3)
C14 0.062(3) 0.074(4) 0.059(4) -0.007(3) 0.023(3) 0.003(3)
C2 0.065(4) 0.066(4) 0.070(3) -0.010(3) 0.020(3) 0.001(3)
C5 0.057(3) 0.053(3) 0.071(4) -0.003(3) 0.016(3) -0.004(3)
C3 0.052(3) 0.080(4) 0.076(4) 0.004(3) 0.023(3) 0.008(3)
C1 0.056(3) 0.049(3) 0.077(3) -0.001(3) 0.008(3) -0.001(3)
C4 0.053(4) 0.063(4) 0.089(4) 0.004(3) 0.015(3) -0.005(3)

loop_
_atom_type_symbol
_atom_type_description
_atom_type_scat_dispersion_real
_atom_type_scat_dispersion_imag
_atom_type_scat_source
C C 0.0033 0.0016 'International Tables Vol C Tables 4.2.6.8 and 6.1.1.4'
H H 0.0000 0.0000 'International Tables Vol C Tables 4.2.6.8 and 6.1.1.4'
N N 0.0061 0.0033 'International Tables Vol C Tables 4.2.6.8 and 6.1.1.4'
O O 0.0106 0.0060 'International Tables Vol C Tables 4.2.6.8 and 6.1.1.4'

loop_
_geom_angle_atom_site_label_1
_geom_angle_atom_site_label_2
_geom_angle_atom_site_label_3
_geom_angle
C12 O1 C10 112.5(4)
C14 C13 N4 104.9(4)
C14 C13 C12 137.1(4)
N4 C13 C12 118.0(4)
N2 N3 C8 112.3(5)
N2 N3 C9 119.8(4)
C8 N3 C9 127.9(5)
N2 N1 C7 107.8(4)
N5 N4 C13 109.8(4)
N5 N4 C11 124.9(4)
C13 N4 C11 125.3(4)
N3 N2 N1 106.7(4)
N6 N5 N4 108.0(4)
N5 N6 C14 109.4(5)
O1 C10 C9 107.5(4)
O1 C10 C11 108.8(4)
C9 C10 C11 112.8(4)
O1 C10 H10 106(2)
C9 C10 H10 115(3)
C11 C10 H10 106(2)
N3 C8 C7 103.8(5)
N3 C8 H8 121(2)
C7 C8 H8 135(2)
O1 C12 C13 112.9(4)
O1 C12 H12A 109.0
C13 C12 H12A 109.0
O1 C12 H12B 109.0
C13 C12 H12B 109.0
H12A C12 H12B 107.8
C5 C6 C1 119.4(5)
C5 C6 C7 121.4(4)
C1 C6 C7 119.2(4)
N3 C9 C10 111.0(4)
N3 C9 H9A 109.4
C10 C9 H9A 109.4
N3 C9 H9B 109.4
C10 C9 H9B 109.4
H9A C9 H9B 108.0
N1 C7 C8 109.4(4)
N1 C7 C6 122.1(5)
C8 C7 C6 128.5(5)
N4 C11 C10 108.4(4)
N4 C11 H11A 110.0
C10 C11 H11A 110.0
N4 C11 H11B 110.0
C10 C11 H11B 110.0
H11A C11 H11B 108.4
C13 C14 N6 108.0(5)
C13 C14 H14 129(4)
N6 C14 H14 122(4)
C3 C2 C1 120.8(5)
C3 C2 H2 119.6
C1 C2 H2 119.6
C6 C5 C4 121.3(5)
C6 C5 H5 119.3
C4 C5 H5 119.3
C2 C3 C4 121.1(5)
C2 C3 H3 119.5
C4 C3 H3 119.5
C2 C1 C6 119.2(5)
C2 C1 H1 120.4
C6 C1 H1 120.4
C3 C4 C5 118.2(5)
C3 C4 H4 120.9
C5 C4 H4 120.9

loop_
_geom_bond_atom_site_label_1
_geom_bond_atom_site_label_2
_geom_bond_distance
O1 C12 1.409(6)
O1 C10 1.428(5)
C13 C14 1.362(7)
C13 N4 1.364(5)
C13 C12 1.487(6)
N3 N2 1.322(6)
N3 C8 1.352(6)
N3 C9 1.481(6)
N1 N2 1.349(6)
N1 C7 1.354(6)
N4 N5 1.352(5)
N4 C11 1.429(7)
N5 N6 1.287(7)
N6 C14 1.374(6)
C10 C9 1.490(7)
C10 C11 1.511(6)
C10 H10 0.99(5)
C8 C7 1.370(7)
C8 H8 1.04(4)
C12 H12A 0.9700
C12 H12B 0.9700
C6 C5 1.370(7)
C6 C1 1.400(6)
C6 C7 1.497(7)
C9 H9A 0.9700
C9 H9B 0.9700
C11 H11A 0.9700
C11 H11B 0.9700
C14 H14 1.05(8)
C2 C3 1.355(8)
C2 C1 1.393(6)
C2 H2 0.9300
C5 C4 1.400(7)
C5 H5 0.9300
C3 C4 1.389(8)
C3 H3 0.9300
C1 H1 0.9300
C4 H4 0.9300

loop_
_geom_torsion_atom_site_label_1
_geom_torsion_atom_site_label_2
_geom_torsion_atom_site_label_3
_geom_torsion_atom_site_label_4
_geom_torsion
C14 C13 N4 N5 0.1(5)
C12 C13 N4 N5 176.9(4)
C14 C13 N4 C11 178.9(5)
C12 C13 N4 C11 -4.3(7)
C8 N3 N2 N1 -1.6(6)
C9 N3 N2 N1 178.1(4)
C7 N1 N2 N3 0.6(5)
C13 N4 N5 N6 -0.1(5)
C11 N4 N5 N6 -179.0(5)
N4 N5 N6 C14 0.1(6)
C12 O1 C10 C9 -169.6(4)
C12 O1 C10 C11 67.9(5)
N2 N3 C8 C7 2.0(6)
C9 N3 C8 C7 -177.7(4)
C10 O1 C12 C13 -47.6(5)
C14 C13 C12 O1 -169.4(6)
N4 C13 C12 O1 15.2(6)
N2 N3 C9 C10 -125.0(5)
C8 N3 C9 C10 54.6(6)
O1 C10 C9 N3 59.5(5)
C11 C10 C9 N3 179.5(4)
N2 N1 C7 C8 0.6(6)
N2 N1 C7 C6 179.7(4)
N3 C8 C7 N1 -1.5(6)
N3 C8 C7 C6 179.5(4)
C5 C6 C7 N1 -176.4(5)
C1 C6 C7 N1 2.6(7)
C5 C6 C7 C8 2.5(8)
C1 C6 C7 C8 -178.5(5)
N5 N4 C11 C10 -158.7(4)
C13 N4 C11 C10 22.6(7)
O1 C10 C11 N4 -51.9(5)
C9 C10 C11 N4 -171.2(5)
N4 C13 C14 N6 0.0(5)
C12 C13 C14 N6 -175.8(6)
N5 N6 C14 C13 -0.1(6)
C1 C6 C5 C4 0.8(8)
C7 C6 C5 C4 179.8(4)
C1 C2 C3 C4 -0.2(8)
C3 C2 C1 C6 -0.9(8)
C5 C6 C1 C2 0.6(7)
C7 C6 C1 C2 -178.5(5)
C2 C3 C4 C5 1.5(8)
C6 C5 C4 C3 -1.8(8)
